data_4322314
loop_
_publ_author_name
'Li-Min Zheng'
'Hui-Hua Song'
'Chia-Heir Lin'
'Sue-Lein Wang'
'Zheng Hu'
'Zhi Yu'
Xin

_publ_section_title
;
 [NH3(CH2)4NH3]Fe2[CH3C(OH)(PO3)(PO3H)]2.2H2O: A Novel Iron(II)
 Diphosphonate with a Supramolecular Open Network Structure
;
_journal_name_full 'Inorganic Chemistry'
_journal_page_first 4618
_journal_page_last 4619
_journal_paper_doi 10.1021/ic990482j
_journal_volume 38
_journal_year 1999
_chemical_formula_sum 'C8 H28 Fe2 N2 O16 P4'
_chemical_formula_weight 643.90
_chemical_name_systematic
; 
 ? 
;
_space_group_IT_number 14
_symmetry_cell_setting monoclinic
_symmetry_space_group_name_Hall '-P 2ybc'
_symmetry_space_group_name_H-M 'P 1 21/c 1'
_atom_sites_solution_hydrogens difmap
_atom_sites_solution_primary direct
_atom_sites_solution_secondary difmap
_audit_creation_method SHELXL
_cell_angle_alpha 90.00
_cell_angle_beta 99.2790(10)
_cell_angle_gamma 90.00
_cell_formula_units_Z 2
_cell_length_a 5.5362(2)
_cell_length_b 12.8676(5)
_cell_length_c 15.4337(5)
_cell_measurement_reflns_used 4249
_cell_measurement_temperature 295
_cell_measurement_theta_max 25
_cell_measurement_theta_min 2.5
_cell_volume 1085.07(7)
_computing_cell_refinement 'SMART (Siemens, 1995)'
_computing_data_collection 'SMART (Siemens, 1995)'
_computing_data_reduction 'SMART (Siemens, 1995)'
_computing_molecular_graphics 'Siemens SHELXTL'
_computing_publication_material 'Siemens SHELXTL'
_computing_structure_refinement 'Siemens SHELXTL'
_computing_structure_solution 'SHELXTL-PLUS (Siemens, 1994)'
_diffrn_ambient_temperature 295
_diffrn_measurement_device 'Siemens smart-CCD diffractometer'
_diffrn_measurement_method '\w scans'
_diffrn_radiation_monochromator graphite
_diffrn_radiation_source 'fine-focus sealed tube'
_diffrn_radiation_type MoK\a
_diffrn_radiation_wavelength 0.71073
_diffrn_reflns_av_R_equivalents 0.0281
_diffrn_reflns_av_sigmaI/netI 0.0353
_diffrn_reflns_limit_h_max 7
_diffrn_reflns_limit_h_min -7
_diffrn_reflns_limit_k_max 16
_diffrn_reflns_limit_k_min -16
_diffrn_reflns_limit_l_max 20
_diffrn_reflns_limit_l_min -11
_diffrn_reflns_number 6263
_diffrn_reflns_theta_max 27.97
_diffrn_reflns_theta_min 2.07
_exptl_absorpt_coefficient_mu 1.712
_exptl_absorpt_correction_T_max 0.9660
_exptl_absorpt_correction_T_min 0.8392
_exptl_absorpt_correction_type empirical
_exptl_crystal_colour Transparent
_exptl_crystal_density_diffrn 1.971
_exptl_crystal_density_meas ?
_exptl_crystal_density_method 'not measured'
_exptl_crystal_description Acicular
_exptl_crystal_F_000 660
_exptl_crystal_size_max 0.5
_exptl_crystal_size_mid 0.1
_exptl_crystal_size_min 0.1
_refine_diff_density_max 0.464
_refine_diff_density_min -0.303
_refine_diff_density_rms 0.072
_refine_ls_extinction_coef 0.0068(8)
_refine_ls_extinction_expression Fc^*^=kFc[1+0.001xFc^2^\l^3^/sin(2\q)]^-1/4^
_refine_ls_extinction_method SHELXL
_refine_ls_goodness_of_fit_all 1.046
_refine_ls_goodness_of_fit_obs 1.102
_refine_ls_hydrogen_treatment noref
_refine_ls_matrix_type full
_refine_ls_number_parameters 146
_refine_ls_number_reflns 2364
_refine_ls_number_restraints 0
_refine_ls_restrained_S_all 1.046
_refine_ls_restrained_S_obs 1.102
_refine_ls_R_factor_all 0.0341
_refine_ls_R_factor_obs 0.0254
_refine_ls_shift/esd_max 0.000
_refine_ls_shift/esd_mean 0.000
_refine_ls_structure_factor_coef Fsqd
_refine_ls_weighting_details 'w=1/[\s^2^(Fo^2^)+(0.0393P)^2^+0.0000P] where P=(Fo^2^+2Fc^2^)/3'
_refine_ls_weighting_scheme calc
_refine_ls_wR_factor_all 0.0697
_refine_ls_wR_factor_obs 0.0668
_reflns_number_observed 1981
_reflns_number_total 2364
_reflns_observed_criterion >2sigma(I)
_cod_data_source_file ic990482j.cif
_cod_data_source_block fe(ot09m)
_cod_depositor_comments
;
The following automatic conversions were performed:

'_exptl_crystal_density_meas' value 'not measured' was changed to '?'
- the value is perceived as not measured.

Automatic conversion script
Id: cif_fix_values 3008 2015-01-20 13:52:24Z robertas 

The following automatic conversions were performed:

'_refine_ls_weighting_scheme' value 'calc
w=1/[\s^2^(Fo^2^)+(0.0393P)^2^+0.0000P] where P=(Fo^2^+2Fc^2^)/3' was
changed to 'calc'. New tag '_refine_ls_weighting_details' was
created. The value of the new tag was set to
'w=1/[\s^2^(Fo^2^)+(0.0393P)^2^+0.0000P] where P=(Fo^2^+2Fc^2^)/3'.

Automatic conversion script
Id: cif_fix_values 3143 2015-03-26 13:38:13Z robertas 
;
_cod_database_code 4322314

loop_
_symmetry_equiv_pos_as_xyz
'x, y, z'
'-x, y+1/2, -z+1/2'
'-x, -y, -z'
'x, -y-1/2, z-1/2'

loop_
_atom_site_aniso_label
_atom_site_aniso_U_11
_atom_site_aniso_U_22
_atom_site_aniso_U_33
_atom_site_aniso_U_23
_atom_site_aniso_U_13
_atom_site_aniso_U_12
Fe1 0.0111(2) 0.0160(2) 0.0149(2) -0.00012(11) 0.00067(11) -0.00090(11)
P1 0.0109(3) 0.0147(3) 0.0188(3) -0.0042(2) 0.0008(2) -0.0009(2)
P2 0.0110(3) 0.0122(2) 0.0147(3) -0.0002(2) -0.0006(2) 0.0009(2)
O1 0.0144(8) 0.0170(7) 0.0223(8) -0.0003(6) -0.0019(6) 0.0000(6)
O2 0.0139(8) 0.0181(7) 0.0349(9) -0.0041(6) 0.0066(7) -0.0032(6)
O3 0.0203(8) 0.0279(9) 0.0279(9) -0.0155(7) 0.0027(7) -0.0027(7)
O4 0.0161(7) 0.0169(7) 0.0145(7) 0.0002(6) -0.0022(6) 0.0026(6)
O5 0.0138(8) 0.0211(8) 0.0256(8) -0.0052(6) 0.0039(6) -0.0003(6)
O6 0.0217(8) 0.0147(7) 0.0257(8) 0.0033(6) -0.0057(6) -0.0006(6)
O7 0.0118(7) 0.0216(8) 0.0251(8) 0.0034(6) 0.0046(6) 0.0001(6)
O1W 0.0282(10) 0.0302(10) 0.081(2) 0.0229(10) 0.0166(10) 0.0029(8)
N1 0.0227(10) 0.0156(9) 0.0316(11) -0.0009(8) 0.0002(8) -0.0007(7)
C1 0.0320(14) 0.0145(11) 0.0441(15) -0.0027(10) 0.0134(12) -0.0026(9)
C2 0.0315(14) 0.0183(11) 0.0341(14) -0.0016(10) 0.0060(11) 0.0013(10)
C3 0.0200(12) 0.0308(12) 0.0181(11) 0.0011(9) -0.0026(9) 0.0039(9)
C4 0.0100(10) 0.0167(10) 0.0156(10) -0.0018(8) 0.0014(7) 0.0001(8)

loop_
_atom_site_label
_atom_site_type_symbol
_atom_site_fract_x
_atom_site_fract_y
_atom_site_fract_z
_atom_site_U_iso_or_equiv
_atom_site_thermal_displace_type
_atom_site_occupancy
_atom_site_calc_flag
_atom_site_refinement_flags
_atom_site_disorder_group
Fe1 Fe 0.38814(5) 0.03357(2) 0.09076(2) 0.01418(11) Uani 1 d . .
P1 P 0.90020(10) 0.12016(4) 0.17583(3) 0.01496(14) Uani 1 d . .
P2 P 0.89329(10) -0.10132(4) 0.11290(3) 0.01293(13) Uani 1 d . .
O1 O 0.6767(3) 0.14325(11) 0.10803(9) 0.0184(3) Uani 1 d . .
O2 O 0.1459(3) 0.13425(11) 0.14760(10) 0.0220(3) Uani 1 d . .
O3 O 0.8762(3) 0.18421(12) 0.25888(10) 0.0255(4) Uani 1 d . .
O4 O 0.6844(3) -0.06727(11) 0.04185(9) 0.0163(3) Uani 1 d . .
O5 O 0.1494(3) -0.08967(11) 0.09234(10) 0.0201(3) Uani 1 d . .
O6 O 0.8431(3) -0.21440(11) 0.13702(10) 0.0218(3) Uani 1 d . .
O7 O 0.6084(3) -0.02148(11) 0.21864(10) 0.0193(3) Uani 1 d . .
O1W O 0.5522(3) -0.19418(14) 0.30063(15) 0.0456(5) Uani 1 d . .
N1 N 0.6111(3) 0.26783(13) -0.04178(13) 0.0237(4) Uani 1 d . .
C1 C 0.6652(5) 0.3814(2) -0.0399(2) 0.0294(6) Uani 1 d . .
C2 C 0.4749(5) 0.4415(2) -0.0011(2) 0.0279(5) Uani 1 d . .
C3 C 1.0357(4) -0.0445(2) 0.29027(14) 0.0236(5) Uani 1 d . .
C4 C 0.8631(4) -0.01636(15) 0.20639(13) 0.0142(4) Uani 1 d . .
H1 H 0.7396 0.2327 -0.0749 0.080 Uiso 1 d . .
H2 H 0.6201 0.2432 0.0088 0.080 Uiso 1 d . .
H3 H 0.4775 0.2571 -0.0693 0.080 Uiso 1 d . .
H4 H 0.8407 0.3963 -0.0058 0.080 Uiso 1 d . .
H5 H 0.6694 0.4068 -0.1004 0.080 Uiso 1 d . .
H6 H 0.4704 0.4229 0.0539 0.080 Uiso 1 d . .
H7 H 0.3206 0.4316 -0.0380 0.080 Uiso 1 d . .
H8 H 1.1864 -0.0346 0.2833 0.080 Uiso 1 d . .
H9 H 0.9958 -0.0043 0.3400 0.080 Uiso 1 d . .
H10 H 1.0230 -0.1093 0.3053 0.080 Uiso 1 d . .
H11 H 1.0094 0.2221 0.3007 0.080 Uiso 1 d . .
H12 H 0.5952 -0.0810 0.2421 0.080 Uiso 1 d . .
H1WA H 0.4525 -0.2321 0.2709 0.080 Uiso 1 d . .
H1WB H 0.6680 -0.2434 0.3089 0.080 Uiso 1 d . .

loop_
_atom_type_symbol
_atom_type_description
_atom_type_scat_dispersion_real
_atom_type_scat_dispersion_imag
_atom_type_scat_source
C C 0.0033 0.0016 'International Tables Vol C Tables 4.2.6.8 and 6.1.1.4'
H H 0.0000 0.0000 'International Tables Vol C Tables 4.2.6.8 and 6.1.1.4'
N N 0.0061 0.0033 'International Tables Vol C Tables 4.2.6.8 and 6.1.1.4'
O O 0.0106 0.0060 'International Tables Vol C Tables 4.2.6.8 and 6.1.1.4'
P P 0.1023 0.0942 'International Tables Vol C Tables 4.2.6.8 and 6.1.1.4'
Fe Fe 0.3463 0.8444 'International Tables Vol C Tables 4.2.6.8 and 6.1.1.4'

loop_
_geom_angle_atom_site_label_1
_geom_angle_atom_site_label_2
_geom_angle_atom_site_label_3
_geom_angle
_geom_angle_site_symmetry_1
_geom_angle_site_symmetry_3
_geom_angle_publ_flag
O5 Fe1 O4 98.63(6) . 3_655 ?
O5 Fe1 O1 168.93(6) . . ?
O4 Fe1 O1 90.40(6) 3_655 . ?
O5 Fe1 O2 90.88(6) . . ?
O4 Fe1 O2 104.07(6) 3_655 . ?
O1 Fe1 O2 93.13(6) . . ?
O5 Fe1 O7 90.31(6) . . ?
O4 Fe1 O7 157.17(6) 3_655 . ?
O1 Fe1 O7 78.99(5) . . ?
O2 Fe1 O7 96.70(6) . . ?
O5 Fe1 O4 93.55(5) . . ?
O4 Fe1 O4 80.17(5) 3_655 . ?
O1 Fe1 O4 81.64(5) . . ?
O2 Fe1 O4 173.35(5) . . ?
O7 Fe1 O4 78.34(5) . . ?
O2 P1 O1 116.87(9) 1_655 . ?
O2 P1 O3 112.21(9) 1_655 . ?
O1 P1 O3 107.33(9) . . ?
O2 P1 C4 109.45(9) 1_655 . ?
O1 P1 C4 104.58(8) . . ?
O3 P1 C4 105.56(9) . . ?
O5 P2 O4 116.72(9) 1_655 . ?
O5 P2 O6 110.93(9) 1_655 . ?
O4 P2 O6 107.48(8) . . ?
O5 P2 C4 108.26(9) 1_655 . ?
O4 P2 C4 103.83(8) . . ?
O6 P2 C4 109.25(9) . . ?
P1 O1 Fe1 118.16(8) . . ?
P1 O2 Fe1 134.25(9) 1_455 . ?
P2 O4 Fe1 140.93(9) . 3_655 ?
P2 O4 Fe1 114.99(8) . . ?
Fe1 O4 Fe1 99.83(5) 3_655 . ?
P2 O5 Fe1 134.65(9) 1_455 . ?
C4 O7 Fe1 105.68(11) . . ?
N1 C1 C2 111.0(2) . . ?
C1 C2 C2 112.2(3) . 3_665 ?
O7 C4 C3 111.6(2) . . ?
O7 C4 P1 103.15(12) . . ?
C3 C4 P1 111.33(14) . . ?
O7 C4 P2 106.74(13) . . ?
C3 C4 P2 113.67(14) . . ?
P1 C4 P2 109.79(10) . . ?

loop_
_geom_bond_atom_site_label_1
_geom_bond_atom_site_label_2
_geom_bond_distance
_geom_bond_site_symmetry_2
_geom_bond_publ_flag
Fe1 O5 2.0671(15) . ?
Fe1 O4 2.0672(14) 3_655 ?
Fe1 O1 2.1159(14) . ?
Fe1 O2 2.1507(15) . ?
Fe1 O7 2.2602(15) . ?
Fe1 O4 2.3114(14) . ?
P1 O2 1.505(2) 1_655 ?
P1 O1 1.5157(15) . ?
P1 O3 1.547(2) . ?
P1 C4 1.839(2) . ?
P2 O5 1.509(2) 1_655 ?
P2 O4 1.5240(14) . ?
P2 O6 1.5383(14) . ?
P2 C4 1.839(2) . ?
O2 P1 1.505(2) 1_455 ?
O4 Fe1 2.0672(14) 3_655 ?
O5 P2 1.509(2) 1_455 ?
O7 C4 1.454(2) . ?
N1 C1 1.491(3) . ?
C1 C2 1.507(3) . ?
C2 C2 1.531(4) 3_665 ?
C3 C4 1.524(3) . ?
